data_4084397
loop_
_publ_author_name
'Mutoh, Yuichiro'
'Sakigawara, Masahiro'
'Niiyama, Ippei'
'Saito, Shinichi'
'Ishii, Youichi'

_publ_section_title
;
 Synthesis of Rhodium--Primary Thioamide Complexes and Their
 Desulfurization Leading to Rhodium Sulfido Cubane-Type Clusters and
 Nitriles
;
_journal_issue 19
_journal_name_full Organometallics
_journal_page_first 5414
_journal_paper_doi 10.1021/om500714c
_journal_volume 33
_journal_year 2014
_chemical_formula_sum 'C44 H60 F6 O4 Rh4 S4'
_chemical_formula_weight 1306.80
_chemical_name_systematic
;
 ?
;
_space_group_IT_number 15
_symmetry_cell_setting monoclinic
_symmetry_space_group_name_Hall '-C 2yc'
_symmetry_space_group_name_H-M 'C 1 2/c 1'
_atom_sites_solution_hydrogens geom
_atom_sites_solution_primary direct
_atom_sites_solution_secondary difmap
_audit_creation_method SHELXL-97
_cell_angle_alpha 90.00
_cell_angle_beta 104.316(7)
_cell_angle_gamma 90.00
_cell_formula_units_Z 4
_cell_length_a 16.619(9)
_cell_length_b 15.883(9)
_cell_length_c 19.244(11)
_cell_measurement_reflns_used 6678
_cell_measurement_temperature 123.1500
_cell_measurement_theta_max 27.5087
_cell_measurement_theta_min 3.0637
_cell_volume 4922(5)
_computing_cell_refinement 'CrystalClear (Rigaku Inc., 2008)'
_computing_data_collection 'CrystalClear (Rigaku Inc., 2008)'
_computing_data_reduction 'CrystalClear (Rigaku Inc., 2008)'
_computing_molecular_graphics 'Yadokari-XG 2009 (Wakita Nemoto et al., 2009)'
_computing_publication_material 'Yadokari-XG 2009 (Wakita,Nemoto et al., 2009)'
_computing_structure_refinement 'SHELXL-97 (Sheldrick, 1997)'
_computing_structure_solution
;
????
;
_diffrn_ambient_temperature 123.1500
_diffrn_detector_area_resol_mean 14.7059
_diffrn_measured_fraction_theta_full 0.987
_diffrn_measured_fraction_theta_max 0.987
_diffrn_measurement_method dtprofit.ref
_diffrn_radiation_monochromator 'Graphite Monochromator'
_diffrn_radiation_source 'Sealed Tube'
_diffrn_radiation_type MoK\a
_diffrn_radiation_wavelength 0.71075
_diffrn_reflns_av_R_equivalents 0.0522
_diffrn_reflns_av_sigmaI/netI 0.0605
_diffrn_reflns_limit_h_max 21
_diffrn_reflns_limit_h_min -19
_diffrn_reflns_limit_k_max 18
_diffrn_reflns_limit_k_min -20
_diffrn_reflns_limit_l_max 24
_diffrn_reflns_limit_l_min -16
_diffrn_reflns_number 18154
_diffrn_reflns_theta_full 27.50
_diffrn_reflns_theta_max 27.50
_diffrn_reflns_theta_min 3.06
_exptl_absorpt_coefficient_mu 1.550
_exptl_absorpt_correction_T_max 1.0000
_exptl_absorpt_correction_T_min 0.7192
_exptl_absorpt_correction_type multi-scan
_exptl_absorpt_process_details 'REQUAB Jacobsen'
_exptl_crystal_colour black
_exptl_crystal_density_diffrn 1.764
_exptl_crystal_density_method 'not measured'
_exptl_crystal_description Prism
_exptl_crystal_F_000 2616
_exptl_crystal_size_max 0.4340
_exptl_crystal_size_mid 0.2860
_exptl_crystal_size_min 0.1320
_refine_diff_density_max 0.852
_refine_diff_density_min -0.905
_refine_diff_density_rms 0.119
_refine_ls_extinction_method none
_refine_ls_goodness_of_fit_ref 1.083
_refine_ls_matrix_type full
_refine_ls_number_parameters 290
_refine_ls_number_reflns 5591
_refine_ls_number_restraints 0
_refine_ls_restrained_S_all 1.083
_refine_ls_R_factor_all 0.0680
_refine_ls_R_factor_gt 0.0510
_refine_ls_shift/su_max 0.001
_refine_ls_shift/su_mean 0.000
_refine_ls_structure_factor_coef Fsqd
_refine_ls_weighting_details 'calc w=1/[\s^2^(Fo^2^)+(0.0577P)^2^+5.6019P] where P=(Fo^2^+2Fc^2^)/3'
_refine_ls_weighting_scheme calc
_refine_ls_wR_factor_gt 0.1245
_refine_ls_wR_factor_ref 0.1371
_reflns_number_gt 4343
_reflns_number_total 5591
_reflns_threshold_expression >2sigma(I)
_cod_data_source_file om500714c_si_002.cif
_cod_data_source_block 5CF3CO2_2
_cod_depositor_comments
;
The following automatic conversions were performed:
'_atom_site_symetry_multiplicity' tag replaced with
'_atom_site_symmetry_multiplicity'.

Automatic conversion script
Id: cif_correct_tags 1440 2010-10-19 06:21:57Z saulius 

The following automatic conversions were performed:

'_exptl_absorpt_correction_type' value 'Multi-scan' changed to
'multi-scan' according to
/home/saulius/struct/COD-crude-data--automatic-downloads/rss-feeds/ACS/lib/dictionaries/cif_core.dic
dictionary named 'cif_core.dic' version 2.4.2 from 2011-04-26.

Automatic conversion script
Id: cif_fix_values 2281 2013-09-26 08:29:07Z andrius 

 Adding full bibliography for 4084388--4084398.cif.
;
_cod_original_sg_symbol_H-M 'C 2/c'
_cod_database_code 4084397

loop_
_symmetry_equiv_pos_as_xyz
'x, y, z'
'-x, y, -z+1/2'
'x+1/2, y+1/2, z'
'-x+1/2, y+1/2, -z+1/2'
'-x, -y, -z'
'x, -y, z-1/2'
'-x+1/2, -y+1/2, -z'
'x+1/2, -y+1/2, z-1/2'

loop_
_atom_site_label
_atom_site_type_symbol
_atom_site_fract_x
_atom_site_fract_y
_atom_site_fract_z
_atom_site_U_iso_or_equiv
_atom_site_adp_type
_atom_site_occupancy
_atom_site_symmetry_multiplicity
_atom_site_calc_flag
_atom_site_refinement_flags
Rh1 Rh 0.389399(19) 0.43964(2) 0.23260(2) 0.03808(14) Uani 1 1 d .
Rh2 Rh 0.49222(2) 0.29147(3) 0.33936(2) 0.04501(15) Uani 1 1 d .
S1 S 0.40282(7) 0.29289(8) 0.22370(7) 0.0389(3) Uani 1 1 d .
S2 S 0.50593(7) 0.43798(8) 0.33054(6) 0.0369(3) Uani 1 1 d .
F1 F 0.3861(3) 0.2040(3) 0.6033(3) 0.1188(19) Uani 1 1 d .
F2 F 0.5168(3) 0.2051(3) 0.6111(2) 0.0855(13) Uani 1 1 d .
F3 F 0.4661(3) 0.1161(3) 0.6725(2) 0.1072(16) Uani 1 1 d .
O1 O 0.5071(3) 0.0556(3) 0.5440(2) 0.0654(12) Uani 1 1 d .
O2 O 0.3693(3) 0.0778(3) 0.5134(3) 0.0957(19) Uani 1 1 d .
C1 C 0.2569(3) 0.4494(5) 0.2372(4) 0.0644(18) Uani 1 1 d .
C2 C 0.2637(3) 0.4597(3) 0.1663(3) 0.0440(12) Uani 1 1 d .
C3 C 0.3114(3) 0.5327(4) 0.1638(4) 0.070(2) Uani 1 1 d .
C4 C 0.3360(4) 0.5642(4) 0.2368(5) 0.080(3) Uani 1 1 d .
C5 C 0.3003(4) 0.5110(6) 0.2788(4) 0.091(3) Uani 1 1 d .
C6 C 0.2034(4) 0.3815(7) 0.2572(7) 0.152(5) Uani 1 1 d .
H24A H 0.1454 0.3906 0.2315 0.182 Uiso 1 1 calc R
H24B H 0.2084 0.3832 0.3090 0.182 Uiso 1 1 calc R
H24C H 0.2218 0.3264 0.2442 0.182 Uiso 1 1 calc R
C7 C 0.2212(4) 0.4064(5) 0.1042(4) 0.106(3) Uani 1 1 d .
H15A H 0.1620 0.4205 0.0903 0.127 Uiso 1 1 calc R
H15B H 0.2279 0.3468 0.1179 0.127 Uiso 1 1 calc R
H15C H 0.2458 0.4167 0.0637 0.127 Uiso 1 1 calc R
C8 C 0.3307(5) 0.5681(8) 0.0991(6) 0.167(6) Uani 1 1 d .
H11A H 0.3759 0.6091 0.1132 0.201 Uiso 1 1 calc R
H11B H 0.2814 0.5961 0.0698 0.201 Uiso 1 1 calc R
H11C H 0.3478 0.5227 0.0714 0.201 Uiso 1 1 calc R
C9 C 0.3850(6) 0.6430(6) 0.2623(9) 0.235(10) Uani 1 1 d .
H12A H 0.4254 0.6316 0.3078 0.282 Uiso 1 1 calc R
H12B H 0.3472 0.6878 0.2692 0.282 Uiso 1 1 calc R
H12C H 0.4143 0.6608 0.2264 0.282 Uiso 1 1 calc R
C10 C 0.3083(7) 0.5252(9) 0.3594(5) 0.214(9) Uani 1 1 d .
H25A H 0.2923 0.4737 0.3807 0.257 Uiso 1 1 calc R
H25B H 0.2717 0.5715 0.3658 0.257 Uiso 1 1 calc R
H25C H 0.3659 0.5395 0.3831 0.257 Uiso 1 1 calc R
C11 C 0.4125(4) 0.2390(6) 0.4064(4) 0.083(3) Uani 1 1 d .
C12 C 0.4729(4) 0.2902(5) 0.4497(4) 0.0687(19) Uani 1 1 d .
C13 C 0.5525(3) 0.2557(4) 0.4495(3) 0.0475(13) Uani 1 1 d .
C14 C 0.5403(4) 0.1821(4) 0.4079(3) 0.0519(14) Uani 1 1 d .
C15 C 0.4534(5) 0.1714(5) 0.3796(4) 0.083(3) Uani 1 1 d .
C16 C 0.3190(4) 0.2473(8) 0.3961(6) 0.179(7) Uani 1 1 d .
H21A H 0.3039 0.3070 0.3946 0.214 Uiso 1 1 calc R
H21B H 0.3026 0.2199 0.4362 0.214 Uiso 1 1 calc R
H21C H 0.2904 0.2202 0.3510 0.214 Uiso 1 1 calc R
C17 C 0.4593(6) 0.3668(6) 0.4909(5) 0.115(4) Uani 1 1 d .
H26A H 0.4710 0.3531 0.5421 0.138 Uiso 1 1 calc R
H26B H 0.4015 0.3853 0.4741 0.138 Uiso 1 1 calc R
H26C H 0.4964 0.4120 0.4835 0.138 Uiso 1 1 calc R
C18 C 0.6329(4) 0.2900(4) 0.4934(3) 0.0654(18) Uani 1 1 d .
H8A H 0.6280 0.3510 0.4988 0.078 Uiso 1 1 calc R
H8B H 0.6772 0.2781 0.4693 0.078 Uiso 1 1 calc R
H8C H 0.6463 0.2634 0.5408 0.078 Uiso 1 1 calc R
C19 C 0.6084(5) 0.1258(4) 0.3977(4) 0.075(2) Uani 1 1 d .
H13A H 0.5904 0.0962 0.3518 0.090 Uiso 1 1 calc R
H13B H 0.6216 0.0846 0.4368 0.090 Uiso 1 1 calc R
H13C H 0.6578 0.1595 0.3979 0.090 Uiso 1 1 calc R
C20 C 0.4120(6) 0.0987(5) 0.3337(5) 0.143(5) Uani 1 1 d .
H23A H 0.3616 0.1187 0.2997 0.172 Uiso 1 1 calc R
H23B H 0.3975 0.0550 0.3644 0.172 Uiso 1 1 calc R
H23C H 0.4502 0.0754 0.3072 0.172 Uiso 1 1 calc R
C21 C 0.4521(4) 0.1540(5) 0.6081(4) 0.073(2) Uani 1 1 d .
C22 C 0.4394(4) 0.0897(4) 0.5474(4) 0.0666(19) Uani 1 1 d .

loop_
_atom_site_aniso_label
_atom_site_aniso_U_11
_atom_site_aniso_U_22
_atom_site_aniso_U_33
_atom_site_aniso_U_23
_atom_site_aniso_U_13
_atom_site_aniso_U_12
Rh1 0.02395(19) 0.0392(2) 0.0486(3) -0.01454(17) 0.00421(15) 0.00227(13)
Rh2 0.0403(2) 0.0471(3) 0.0451(3) 0.00565(18) 0.00592(17) -0.01933(17)
S1 0.0359(6) 0.0352(7) 0.0430(7) -0.0011(5) 0.0049(5) 0.0055(5)
S2 0.0302(5) 0.0408(7) 0.0380(6) 0.0033(5) 0.0051(5) -0.0027(4)
F1 0.086(3) 0.135(5) 0.137(5) 0.003(4) 0.030(3) 0.040(3)
F2 0.088(3) 0.092(3) 0.076(3) -0.012(2) 0.019(2) -0.023(2)
F3 0.118(3) 0.151(5) 0.060(3) 0.029(3) 0.036(2) 0.019(3)
O1 0.052(2) 0.076(3) 0.065(3) 0.003(2) 0.008(2) -0.009(2)
O2 0.054(3) 0.095(4) 0.119(4) 0.031(3) -0.014(3) -0.025(2)
C1 0.029(2) 0.097(5) 0.070(4) 0.015(4) 0.017(2) 0.024(3)
C2 0.030(2) 0.044(3) 0.053(3) -0.013(2) 0.000(2) 0.008(2)
C3 0.042(3) 0.064(4) 0.106(6) 0.036(4) 0.022(3) 0.027(3)
C4 0.045(3) 0.035(3) 0.140(8) -0.028(4) -0.016(4) 0.011(2)
C5 0.066(4) 0.119(7) 0.075(5) -0.048(5) -0.008(4) 0.060(5)
C6 0.045(4) 0.199(12) 0.220(12) 0.119(10) 0.048(6) 0.034(5)
C7 0.056(4) 0.110(7) 0.120(7) -0.061(5) -0.038(4) 0.038(4)
C8 0.091(6) 0.231(14) 0.208(12) 0.163(11) 0.089(7) 0.089(7)
C9 0.086(6) 0.054(6) 0.48(3) -0.099(10) -0.084(10) 0.023(4)
C10 0.168(10) 0.36(2) 0.078(6) -0.099(9) -0.030(6) 0.188(12)
C11 0.046(3) 0.111(7) 0.090(5) 0.065(5) 0.013(3) -0.015(4)
C12 0.072(4) 0.086(5) 0.058(4) 0.032(4) 0.036(3) 0.012(4)
C13 0.047(3) 0.051(3) 0.045(3) 0.015(2) 0.014(2) -0.005(2)
C14 0.062(3) 0.042(3) 0.050(3) 0.016(3) 0.011(3) -0.010(3)
C15 0.081(4) 0.071(5) 0.077(5) 0.047(4) -0.019(4) -0.047(4)
C16 0.041(4) 0.222(12) 0.268(14) 0.188(11) 0.028(6) 0.004(5)
C17 0.150(8) 0.135(9) 0.086(6) 0.034(6) 0.076(6) 0.072(7)
C18 0.070(4) 0.065(4) 0.053(4) 0.005(3) 0.000(3) -0.015(3)
C19 0.109(5) 0.050(4) 0.066(4) 0.008(3) 0.021(4) -0.002(4)
C20 0.175(9) 0.094(7) 0.112(7) 0.059(6) -0.059(7) -0.096(7)
C21 0.061(4) 0.098(6) 0.061(4) 0.015(4) 0.021(3) 0.005(4)
C22 0.050(3) 0.075(5) 0.067(4) 0.031(4) 0.001(3) -0.016(3)

loop_
_atom_type_symbol
_atom_type_description
_atom_type_scat_dispersion_real
_atom_type_scat_dispersion_imag
_atom_type_scat_source
C C 0.0033 0.0016 'International Tables Vol C Tables 4.2.6.8 and 6.1.1.4'
H H 0.0000 0.0000 'International Tables Vol C Tables 4.2.6.8 and 6.1.1.4'
F F 0.0171 0.0103 'International Tables Vol C Tables 4.2.6.8 and 6.1.1.4'
O O 0.0106 0.0060 'International Tables Vol C Tables 4.2.6.8 and 6.1.1.4'
Rh Rh -1.1178 0.9187 'International Tables Vol C Tables 4.2.6.8 and 6.1.1.4'
S S 0.1246 0.1234 'International Tables Vol C Tables 4.2.6.8 and 6.1.1.4'

loop_
_geom_angle_atom_site_label_1
_geom_angle_atom_site_label_2
_geom_angle_atom_site_label_3
_geom_angle
_geom_angle_site_symmetry_3
C4 Rh1 C3 38.9(3) .
C4 Rh1 C2 63.2(2) .
C3 Rh1 C2 37.7(2) .
C4 Rh1 C5 37.1(3) .
C3 Rh1 C5 62.7(3) .
C2 Rh1 C5 61.5(2) .
C4 Rh1 C1 61.3(3) .
C3 Rh1 C1 62.2(2) .
C2 Rh1 C1 37.1(2) .
C5 Rh1 C1 35.4(3) .
C4 Rh1 S2 104.11(18) .
C3 Rh1 S2 138.0(2) .
C2 Rh1 S2 162.04(15) .
C5 Rh1 S2 100.61(17) .
C1 Rh1 S2 126.57(18) .
C4 Rh1 S1 161.77(19) .
C3 Rh1 S1 132.8(2) .
C2 Rh1 S1 101.32(14) .
C5 Rh1 S1 128.4(3) .
C1 Rh1 S1 100.62(19) .
S2 Rh1 S1 88.46(4) .
C4 Rh1 S2 112.9(3) 2_655
C3 Rh1 S2 95.64(18) 2_655
C2 Rh1 S2 114.94(16) 2_655
C5 Rh1 S2 149.7(3) 2_655
C1 Rh1 S2 152.06(17) 2_655
S2 Rh1 S2 81.14(7) 2_655
S1 Rh1 S2 81.72(5) 2_655
C13 Rh2 C14 37.2(2) .
C13 Rh2 C15 62.6(2) .
C14 Rh2 C15 37.5(2) .
C13 Rh2 C12 37.9(2) .
C14 Rh2 C12 62.5(2) .
C15 Rh2 C12 62.3(3) .
C13 Rh2 C11 62.4(2) .
C14 Rh2 C11 62.5(2) .
C15 Rh2 C11 37.7(3) .
C12 Rh2 C11 36.6(3) .
C13 Rh2 S2 107.38(16) .
C14 Rh2 S2 142.69(15) .
C15 Rh2 S2 157.1(3) .
C12 Rh2 S2 96.8(2) .
C11 Rh2 S2 119.7(3) .
C13 Rh2 S1 162.22(14) .
C14 Rh2 S1 128.61(16) .
C15 Rh2 S1 99.71(16) .
C12 Rh2 S1 134.21(18) .
C11 Rh2 S1 102.99(18) .
S2 Rh2 S1 88.39(4) .
C13 Rh2 S1 106.35(15) 2_655
C14 Rh2 S1 96.34(17) 2_655
C15 Rh2 S1 120.3(3) 2_655
C12 Rh2 S1 142.25(17) 2_655
C11 Rh2 S1 157.4(2) 2_655
S2 Rh2 S1 81.72(4) 2_655
S1 Rh2 S1 83.54(6) 2_655
Rh2 S1 Rh1 89.41(4) .
Rh2 S1 Rh2 96.45(6) 2_655
Rh1 S1 Rh2 98.19(5) 2_655
Rh1 S2 Rh2 89.63(4) .
Rh1 S2 Rh1 98.85(7) 2_655
Rh2 S2 Rh1 98.37(5) 2_655
C5 C1 C2 109.3(7) .
C5 C1 C6 128.9(9) .
C2 C1 C6 121.7(8) .
C5 C1 Rh1 71.7(4) .
C2 C1 Rh1 69.7(3) .
C6 C1 Rh1 127.6(5) .
C1 C2 C3 108.0(5) .
C1 C2 C7 125.1(7) .
C3 C2 C7 126.7(7) .
C1 C2 Rh1 73.2(3) .
C3 C2 Rh1 71.1(3) .
C7 C2 Rh1 125.4(4) .
C2 C3 C4 106.0(6) .
C2 C3 C8 125.8(9) .
C4 C3 C8 128.2(9) .
C2 C3 Rh1 71.2(3) .
C4 C3 Rh1 70.3(3) .
C8 C3 Rh1 123.3(4) .
C5 C4 C3 107.1(6) .
C5 C4 C9 125.8(11) .
C3 C4 C9 127.0(11) .
C5 C4 Rh1 73.0(4) .
C3 C4 Rh1 70.8(3) .
C9 C4 Rh1 125.0(5) .
C1 C5 C4 109.6(7) .
C1 C5 C10 126.9(11) .
C4 C5 C10 123.4(10) .
C1 C5 Rh1 72.8(4) .
C4 C5 Rh1 69.9(4) .
C10 C5 Rh1 125.4(5) .
C1 C6 H24A 109.5 .
C1 C6 H24B 109.5 .
H24A C6 H24B 109.5 .
C1 C6 H24C 109.5 .
H24A C6 H24C 109.5 .
H24B C6 H24C 109.5 .
C2 C7 H15A 109.5 .
C2 C7 H15B 109.5 .
H15A C7 H15B 109.5 .
C2 C7 H15C 109.5 .
H15A C7 H15C 109.5 .
H15B C7 H15C 109.5 .
C3 C8 H11A 109.5 .
C3 C8 H11B 109.5 .
H11A C8 H11B 109.5 .
C3 C8 H11C 109.5 .
H11A C8 H11C 109.5 .
H11B C8 H11C 109.5 .
C4 C9 H12A 109.5 .
C4 C9 H12B 109.5 .
H12A C9 H12B 109.5 .
C4 C9 H12C 109.5 .
H12A C9 H12C 109.5 .
H12B C9 H12C 109.5 .
C5 C10 H25A 109.5 .
C5 C10 H25B 109.5 .
H25A C10 H25B 109.5 .
C5 C10 H25C 109.5 .
H25A C10 H25C 109.5 .
H25B C10 H25C 109.5 .
C12 C11 C15 108.4(6) .
C12 C11 C16 126.0(10) .
C15 C11 C16 125.2(9) .
C12 C11 Rh2 71.6(3) .
C15 C11 Rh2 70.7(4) .
C16 C11 Rh2 128.8(5) .
C11 C12 C13 107.7(7) .
C11 C12 C17 127.4(7) .
C13 C12 C17 124.9(7) .
C11 C12 Rh2 71.8(4) .
C13 C12 Rh2 69.5(3) .
C17 C12 Rh2 125.0(5) .
C14 C13 C12 108.5(5) .
C14 C13 C18 127.5(5) .
C12 C13 C18 123.7(6) .
C14 C13 Rh2 72.3(3) .
C12 C13 Rh2 72.6(3) .
C18 C13 Rh2 125.8(4) .
C13 C14 C15 108.0(6) .
C13 C14 C19 124.6(5) .
C15 C14 C19 127.4(7) .
C13 C14 Rh2 70.5(3) .
C15 C14 Rh2 71.5(3) .
C19 C14 Rh2 124.6(4) .
C14 C15 C11 107.4(6) .
C14 C15 C20 126.0(9) .
C11 C15 C20 126.5(8) .
C14 C15 Rh2 71.0(3) .
C11 C15 Rh2 71.7(4) .
C20 C15 Rh2 125.7(5) .
C11 C16 H21A 109.5 .
C11 C16 H21B 109.5 .
H21A C16 H21B 109.5 .
C11 C16 H21C 109.5 .
H21A C16 H21C 109.5 .
H21B C16 H21C 109.5 .
C12 C17 H26A 109.5 .
C12 C17 H26B 109.5 .
H26A C17 H26B 109.5 .
C12 C17 H26C 109.5 .
H26A C17 H26C 109.5 .
H26B C17 H26C 109.5 .
C13 C18 H8A 109.5 .
C13 C18 H8B 109.5 .
H8A C18 H8B 109.5 .
C13 C18 H8C 109.5 .
H8A C18 H8C 109.5 .
H8B C18 H8C 109.5 .
C14 C19 H13A 109.5 .
C14 C19 H13B 109.5 .
H13A C19 H13B 109.5 .
C14 C19 H13C 109.5 .
H13A C19 H13C 109.5 .
H13B C19 H13C 109.5 .
C15 C20 H23A 109.5 .
C15 C20 H23B 109.5 .
H23A C20 H23B 109.5 .
C15 C20 H23C 109.5 .
H23A C20 H23C 109.5 .
H23B C20 H23C 109.5 .
F2 C21 F1 106.2(7) .
F2 C21 F3 106.2(6) .
F1 C21 F3 106.4(6) .
F2 C21 C22 113.3(6) .
F1 C21 C22 112.8(6) .
F3 C21 C22 111.5(7) .
O2 C22 O1 131.3(8) .
O2 C22 C21 116.9(7) .
O1 C22 C21 111.7(5) .

loop_
_geom_bond_atom_site_label_1
_geom_bond_atom_site_label_2
_geom_bond_distance
_geom_bond_site_symmetry_2
Rh1 C4 2.178(6) .
Rh1 C3 2.185(5) .
Rh1 C2 2.186(4) .
Rh1 C5 2.218(6) .
Rh1 C1 2.231(5) .
Rh1 S2 2.3449(14) .
Rh1 S1 2.3518(18) .
Rh1 S2 2.3554(16) 2_655
Rh2 C13 2.184(5) .
Rh2 C14 2.207(5) .
Rh2 C15 2.214(6) .
Rh2 C12 2.225(6) .
Rh2 C11 2.227(6) .
Rh2 S2 2.3484(18) .
Rh2 S1 2.3509(16) .
Rh2 S1 2.3585(17) 2_655
S1 Rh2 2.3585(17) 2_655
S2 Rh1 2.3554(16) 2_655
F1 C21 1.338(8) .
F2 C21 1.338(8) .
F3 C21 1.345(8) .
O1 C22 1.264(8) .
O2 C22 1.202(7) .
C1 C5 1.354(10) .
C1 C2 1.407(8) .
C1 C6 1.507(10) .
C2 C3 1.412(8) .
C2 C7 1.492(8) .
C3 C4 1.451(11) .
C3 C8 1.472(10) .
C4 C5 1.398(12) .
C4 C9 1.508(9) .
C5 C10 1.541(11) .
C6 H24A 0.9800 .
C6 H24B 0.9800 .
C6 H24C 0.9800 .
C7 H15A 0.9800 .
C7 H15B 0.9800 .
C7 H15C 0.9800 .
C8 H11A 0.9800 .
C8 H11B 0.9800 .
C8 H11C 0.9800 .
C9 H12A 0.9800 .
C9 H12B 0.9800 .
C9 H12C 0.9800 .
C10 H25A 0.9800 .
C10 H25B 0.9800 .
C10 H25C 0.9800 .
C11 C12 1.396(10) .
C11 C15 1.434(12) .
C11 C16 1.523(9) .
C12 C13 1.433(8) .
C12 C17 1.500(11) .
C13 C14 1.402(8) .
C13 C18 1.496(7) .
C14 C15 1.423(8) .
C14 C19 1.493(9) .
C15 C20 1.511(10) .
C16 H21A 0.9800 .
C16 H21B 0.9800 .
C16 H21C 0.9800 .
C17 H26A 0.9800 .
C17 H26B 0.9800 .
C17 H26C 0.9800 .
C18 H8A 0.9800 .
C18 H8B 0.9800 .
C18 H8C 0.9800 .
C19 H13A 0.9800 .
C19 H13B 0.9800 .
C19 H13C 0.9800 .
C20 H23A 0.9800 .
C20 H23B 0.9800 .
C20 H23C 0.9800 .
C21 C22 1.526(10) .

loop_
_geom_torsion_atom_site_label_1
_geom_torsion_atom_site_label_2
_geom_torsion_atom_site_label_3
_geom_torsion_atom_site_label_4
_geom_torsion
_geom_torsion_site_symmetry_1
_geom_torsion_site_symmetry_4
C13 Rh2 S1 Rh1 137.8(5) . .
C14 Rh2 S1 Rh1 170.0(2) . .
C15 Rh2 S1 Rh1 143.2(3) . .
C12 Rh2 S1 Rh1 82.6(3) . .
C11 Rh2 S1 Rh1 104.9(3) . .
S2 Rh2 S1 Rh1 -15.22(5) . .
S1 Rh2 S1 Rh1 -97.07(4) 2_655 .
C13 Rh2 S1 Rh2 -124.0(5) . 2_655
C14 Rh2 S1 Rh2 -91.9(2) . 2_655
C15 Rh2 S1 Rh2 -118.6(3) . 2_655
C12 Rh2 S1 Rh2 -179.2(3) . 2_655
C11 Rh2 S1 Rh2 -157.0(3) . 2_655
S2 Rh2 S1 Rh2 82.95(5) . 2_655
S1 Rh2 S1 Rh2 1.10(6) 2_655 2_655
C4 Rh1 S1 Rh2 -119.0(9) . .
C3 Rh1 S1 Rh2 -173.4(2) . .
C2 Rh1 S1 Rh2 -149.57(16) . .
C5 Rh1 S1 Rh2 -87.1(2) . .
C1 Rh1 S1 Rh2 -111.72(18) . .
S2 Rh1 S1 Rh2 15.25(5) . .
S2 Rh1 S1 Rh2 96.52(6) 2_655 .
C4 Rh1 S1 Rh2 144.6(9) . 2_655
C3 Rh1 S1 Rh2 90.1(2) . 2_655
C2 Rh1 S1 Rh2 114.00(16) . 2_655
C5 Rh1 S1 Rh2 176.5(2) . 2_655
C1 Rh1 S1 Rh2 151.85(18) . 2_655
S2 Rh1 S1 Rh2 -81.18(6) . 2_655
S2 Rh1 S1 Rh2 0.09(4) 2_655 2_655
C4 Rh1 S2 Rh2 151.4(3) . .
C3 Rh1 S2 Rh2 174.3(3) . .
C2 Rh1 S2 Rh2 108.4(5) . .
C5 Rh1 S2 Rh2 113.5(3) . .
C1 Rh1 S2 Rh2 86.8(2) . .
S1 Rh1 S2 Rh2 -15.26(5) . .
S2 Rh1 S2 Rh2 -97.12(4) 2_655 .
C4 Rh1 S2 Rh1 -110.2(3) . 2_655
C3 Rh1 S2 Rh1 -87.3(3) . 2_655
C2 Rh1 S2 Rh1 -153.2(5) . 2_655
C5 Rh1 S2 Rh1 -148.0(3) . 2_655
C1 Rh1 S2 Rh1 -174.8(2) . 2_655
S1 Rh1 S2 Rh1 83.15(5) . 2_655
S2 Rh1 S2 Rh1 1.30(6) 2_655 2_655
C13 Rh2 S2 Rh1 -156.40(15) . .
C14 Rh2 S2 Rh1 -171.4(3) . .
C15 Rh2 S2 Rh1 -96.2(4) . .
C12 Rh2 S2 Rh1 -119.09(18) . .
C11 Rh2 S2 Rh1 -88.8(2) . .
S1 Rh2 S2 Rh1 15.27(5) . .
S1 Rh2 S2 Rh1 98.97(6) 2_655 .
C13 Rh2 S2 Rh1 104.71(15) . 2_655
C14 Rh2 S2 Rh1 89.7(3) . 2_655
C15 Rh2 S2 Rh1 164.9(4) . 2_655
C12 Rh2 S2 Rh1 142.02(17) . 2_655
C11 Rh2 S2 Rh1 172.33(19) . 2_655
S1 Rh2 S2 Rh1 -83.62(6) . 2_655
S1 Rh2 S2 Rh1 0.09(4) 2_655 2_655
C4 Rh1 C1 C5 -36.9(5) . .
C3 Rh1 C1 C5 -81.3(6) . .
C2 Rh1 C1 C5 -119.5(6) . .
S2 Rh1 C1 C5 49.7(6) . .
S1 Rh1 C1 C5 145.7(5) . .
S2 Rh1 C1 C5 -122.0(6) 2_655 .
C4 Rh1 C1 C2 82.6(4) . .
C3 Rh1 C1 C2 38.3(4) . .
C5 Rh1 C1 C2 119.5(6) . .
S2 Rh1 C1 C2 169.2(3) . .
S1 Rh1 C1 C2 -94.8(3) . .
S2 Rh1 C1 C2 -2.5(7) 2_655 .
C4 Rh1 C1 C6 -162.4(9) . .
C3 Rh1 C1 C6 153.2(9) . .
C2 Rh1 C1 C6 114.9(10) . .
C5 Rh1 C1 C6 -125.5(10) . .
S2 Rh1 C1 C6 -75.9(9) . .
S1 Rh1 C1 C6 20.1(8) . .
S2 Rh1 C1 C6 112.5(8) 2_655 .
C5 C1 C2 C3 -1.9(6) . .
C6 C1 C2 C3 174.6(5) . .
Rh1 C1 C2 C3 -63.0(3) . .
C5 C1 C2 C7 -177.1(5) . .
C6 C1 C2 C7 -0.6(9) . .
Rh1 C1 C2 C7 121.8(5) . .
C5 C1 C2 Rh1 61.1(4) . .
C6 C1 C2 Rh1 -122.4(6) . .
C4 Rh1 C2 C1 -77.0(5) . .
C3 Rh1 C2 C1 -116.4(5) . .
C5 Rh1 C2 C1 -35.0(5) . .
S2 Rh1 C2 C1 -29.2(7) . .
S1 Rh1 C2 C1 92.7(4) . .
S2 Rh1 C2 C1 178.7(3) 2_655 .
C4 Rh1 C2 C3 39.3(5) . .
C5 Rh1 C2 C3 81.4(5) . .
C1 Rh1 C2 C3 116.4(5) . .
S2 Rh1 C2 C3 87.2(7) . .
S1 Rh1 C2 C3 -150.9(4) . .
S2 Rh1 C2 C3 -64.9(4) 2_655 .
C4 Rh1 C2 C7 161.5(8) . .
C3 Rh1 C2 C7 122.2(8) . .
C5 Rh1 C2 C7 -156.5(8) . .
C1 Rh1 C2 C7 -121.5(8) . .
S2 Rh1 C2 C7 -150.7(6) . .
S1 Rh1 C2 C7 -28.8(7) . .
S2 Rh1 C2 C7 57.3(7) 2_655 .
C1 C2 C3 C4 2.3(6) . .
C7 C2 C3 C4 177.4(5) . .
Rh1 C2 C3 C4 -62.1(4) . .
C1 C2 C3 C8 -177.6(6) . .
C7 C2 C3 C8 -2.5(9) . .
Rh1 C2 C3 C8 118.1(6) . .
C1 C2 C3 Rh1 64.4(3) . .
C7 C2 C3 Rh1 -120.6(5) . .
C4 Rh1 C3 C2 -115.6(6) . .
C5 Rh1 C3 C2 -77.8(4) . .
C1 Rh1 C3 C2 -37.7(4) . .
S2 Rh1 C3 C2 -152.6(3) . .
S1 Rh1 C3 C2 40.5(5) . .
S2 Rh1 C3 C2 124.4(3) 2_655 .
C2 Rh1 C3 C4 115.6(6) . .
C5 Rh1 C3 C4 37.7(4) . .
C1 Rh1 C3 C4 77.9(5) . .
S2 Rh1 C3 C4 -37.0(5) . .
S1 Rh1 C3 C4 156.1(4) . .
S2 Rh1 C3 C4 -120.0(4) 2_655 .
C4 Rh1 C3 C8 123.4(11) . .
C2 Rh1 C3 C8 -121.0(10) . .
C5 Rh1 C3 C8 161.2(10) . .
C1 Rh1 C3 C8 -158.7(10) . .
S2 Rh1 C3 C8 86.4(9) . .
S1 Rh1 C3 C8 -80.5(9) . .
S2 Rh1 C3 C8 3.4(9) 2_655 .
C2 C3 C4 C5 -1.8(6) . .
C8 C3 C4 C5 178.0(6) . .
Rh1 C3 C4 C5 -64.5(4) . .
C2 C3 C4 C9 -177.4(6) . .
C8 C3 C4 C9 2.4(11) . .
Rh1 C3 C4 C9 119.9(7) . .
C2 C3 C4 Rh1 62.7(4) . .
C8 C3 C4 Rh1 -117.5(6) . .
C3 Rh1 C4 C5 115.5(5) . .
C2 Rh1 C4 C5 77.4(4) . .
C1 Rh1 C4 C5 35.3(4) . .
S2 Rh1 C4 C5 -89.0(4) . .
S1 Rh1 C4 C5 43.4(11) . .
S2 Rh1 C4 C5 -175.2(3) 2_655 .
C2 Rh1 C4 C3 -38.2(4) . .
C5 Rh1 C4 C3 -115.5(5) . .
C1 Rh1 C4 C3 -80.3(4) . .
S2 Rh1 C4 C3 155.5(4) . .
S1 Rh1 C4 C3 -72.1(11) . .
S2 Rh1 C4 C3 69.3(4) 2_655 .
C3 Rh1 C4 C9 -122.2(13) . .
C2 Rh1 C4 C9 -160.4(12) . .
C5 Rh1 C4 C9 122.2(13) . .
C1 Rh1 C4 C9 157.5(12) . .
S2 Rh1 C4 C9 33.2(12) . .
S1 Rh1 C4 C9 165.6(9) . .
S2 Rh1 C4 C9 -53.0(12) 2_655 .
C2 C1 C5 C4 0.7(7) . .
C6 C1 C5 C4 -175.4(6) . .
Rh1 C1 C5 C4 60.6(4) . .
C2 C1 C5 C10 178.5(6) . .
C6 C1 C5 C10 2.3(11) . .
Rh1 C1 C5 C10 -121.7(7) . .
C2 C1 C5 Rh1 -59.8(4) . .
C6 C1 C5 Rh1 124.0(7) . .
C3 C4 C5 C1 0.7(7) . .
C9 C4 C5 C1 176.4(6) . .
Rh1 C4 C5 C1 -62.4(4) . .
C3 C4 C5 C10 -177.1(5) . .
C9 C4 C5 C10 -1.5(10) . .
Rh1 C4 C5 C10 119.8(6) . .
C3 C4 C5 Rh1 63.1(4) . .
C9 C4 C5 Rh1 -121.3(7) . .
C4 Rh1 C5 C1 119.1(6) . .
C3 Rh1 C5 C1 79.5(5) . .
C2 Rh1 C5 C1 36.7(4) . .
S2 Rh1 C5 C1 -141.5(4) . .
S1 Rh1 C5 C1 -45.0(5) . .
S2 Rh1 C5 C1 127.9(5) 2_655 .
C3 Rh1 C5 C4 -39.6(4) . .
C2 Rh1 C5 C4 -82.4(4) . .
C1 Rh1 C5 C4 -119.1(6) . .
S2 Rh1 C5 C4 99.4(4) . .
S1 Rh1 C5 C4 -164.1(3) . .
S2 Rh1 C5 C4 8.8(6) 2_655 .
C4 Rh1 C5 C10 -117.4(13) . .
C3 Rh1 C5 C10 -156.9(12) . .
C2 Rh1 C5 C10 160.2(12) . .
C1 Rh1 C5 C10 123.5(14) . .
S2 Rh1 C5 C10 -18.0(11) . .
S1 Rh1 C5 C10 78.5(11) . .
S2 Rh1 C5 C10 -108.6(11) 2_655 .
C13 Rh2 C11 C12 37.9(4) . .
C14 Rh2 C11 C12 80.1(4) . .
C15 Rh2 C11 C12 118.0(5) . .
S2 Rh2 C11 C12 -57.3(4) . .
S1 Rh2 C11 C12 -152.9(4) . .
S1 Rh2 C11 C12 102.4(7) 2_655 .
C13 Rh2 C11 C15 -80.1(4) . .
C14 Rh2 C11 C15 -37.9(3) . .
C12 Rh2 C11 C15 -118.0(5) . .
S2 Rh2 C11 C15 -175.3(3) . .
S1 Rh2 C11 C15 89.1(4) . .
S1 Rh2 C11 C15 -15.6(8) 2_655 .
C13 Rh2 C11 C16 159.8(11) . .
C14 Rh2 C11 C16 -158.1(11) . .
C15 Rh2 C11 C16 -120.2(12) . .
C12 Rh2 C11 C16 121.9(12) . .
S2 Rh2 C11 C16 64.6(11) . .
S1 Rh2 C11 C16 -31.1(11) . .
S1 Rh2 C11 C16 -135.8(8) 2_655 .
C15 C11 C12 C13 0.9(7) . .
C16 C11 C12 C13 174.4(6) . .
Rh2 C11 C12 C13 -60.5(4) . .
C15 C11 C12 C17 -178.0(7) . .
C16 C11 C12 C17 -4.5(11) . .
Rh2 C11 C12 C17 120.6(7) . .
C15 C11 C12 Rh2 61.4(5) . .
C16 C11 C12 Rh2 -125.1(7) . .
C13 Rh2 C12 C11 -117.7(6) . .
C14 Rh2 C12 C11 -80.1(5) . .
C15 Rh2 C12 C11 -37.6(4) . .
S2 Rh2 C12 C11 132.6(4) . .
S1 Rh2 C12 C11 38.2(5) . .
S1 Rh2 C12 C11 -142.2(4) 2_655 .
C14 Rh2 C12 C13 37.5(3) . .
C15 Rh2 C12 C13 80.1(4) . .
C11 Rh2 C12 C13 117.7(6) . .
S2 Rh2 C12 C13 -109.7(3) . .
S1 Rh2 C12 C13 155.9(3) . .
S1 Rh2 C12 C13 -24.5(6) 2_655 .
C13 Rh2 C12 C17 119.0(8) . .
C14 Rh2 C12 C17 156.5(7) . .
C15 Rh2 C12 C17 -160.9(8) . .
C11 Rh2 C12 C17 -123.3(8) . .
S2 Rh2 C12 C17 9.2(7) . .
S1 Rh2 C12 C17 -85.1(7) . .
S1 Rh2 C12 C17 94.4(7) 2_655 .
C11 C12 C13 C14 -1.8(6) . .
C17 C12 C13 C14 177.1(6) . .
Rh2 C12 C13 C14 -63.8(4) . .
C11 C12 C13 C18 -176.2(5) . .
C17 C12 C13 C18 2.8(9) . .
Rh2 C12 C13 C18 121.8(5) . .
C11 C12 C13 Rh2 62.0(4) . .
C17 C12 C13 Rh2 -119.1(7) . .
C15 Rh2 C13 C14 37.4(4) . .
C12 Rh2 C13 C14 116.7(5) . .
C11 Rh2 C13 C14 80.1(4) . .
S2 Rh2 C13 C14 -164.9(3) . .
S1 Rh2 C13 C14 43.4(7) . .
S1 Rh2 C13 C14 -78.7(3) 2_655 .
C14 Rh2 C13 C12 -116.7(5) . .
C15 Rh2 C13 C12 -79.2(5) . .
C11 Rh2 C13 C12 -36.5(4) . .
S2 Rh2 C13 C12 78.4(4) . .
S1 Rh2 C13 C12 -73.3(7) . .
S1 Rh2 C13 C12 164.6(4) 2_655 .
C14 Rh2 C13 C18 123.9(7) . .
C15 Rh2 C13 C18 161.3(7) . .
C12 Rh2 C13 C18 -119.4(7) . .
C11 Rh2 C13 C18 -156.0(7) . .
S2 Rh2 C13 C18 -41.0(6) . .
S1 Rh2 C13 C18 167.3(4) . .
S1 Rh2 C13 C18 45.2(6) 2_655 .
C12 C13 C14 C15 2.0(6) . .
C18 C13 C14 C15 176.1(5) . .
Rh2 C13 C14 C15 -62.0(4) . .
C12 C13 C14 C19 -176.8(5) . .
C18 C13 C14 C19 -2.8(9) . .
Rh2 C13 C14 C19 119.1(6) . .
C12 C13 C14 Rh2 64.0(4) . .
C18 C13 C14 Rh2 -121.9(6) . .
C15 Rh2 C14 C13 -117.7(6) . .
C12 Rh2 C14 C13 -38.2(3) . .
C11 Rh2 C14 C13 -79.6(4) . .
S2 Rh2 C14 C13 24.1(5) . .
S1 Rh2 C14 C13 -164.4(2) . .
S1 Rh2 C14 C13 108.8(3) 2_655 .
C13 Rh2 C14 C15 117.7(6) . .
C12 Rh2 C14 C15 79.4(5) . .
C11 Rh2 C14 C15 38.0(5) . .
S2 Rh2 C14 C15 141.8(5) . .
S1 Rh2 C14 C15 -46.8(5) . .
S1 Rh2 C14 C15 -133.5(5) 2_655 .
C13 Rh2 C14 C19 -119.1(6) . .
C15 Rh2 C14 C19 123.2(8) . .
C12 Rh2 C14 C19 -157.3(6) . .
C11 Rh2 C14 C19 161.3(6) . .
S2 Rh2 C14 C19 -95.0(6) . .
S1 Rh2 C14 C19 76.5(5) . .
S1 Rh2 C14 C19 -10.3(5) 2_655 .
C13 C14 C15 C11 -1.5(7) . .
C19 C14 C15 C11 177.4(6) . .
Rh2 C14 C15 C11 -62.8(4) . .
C13 C14 C15 C20 -177.8(6) . .
C19 C14 C15 C20 1.0(10) . .
Rh2 C14 C15 C20 120.8(7) . .
C13 C14 C15 Rh2 61.4(4) . .
C19 C14 C15 Rh2 -119.8(6) . .
C12 C11 C15 C14 0.3(7) . .
C16 C11 C15 C14 -173.2(6) . .
Rh2 C11 C15 C14 62.4(4) . .
C12 C11 C15 C20 176.7(6) . .
C16 C11 C15 C20 3.2(11) . .
Rh2 C11 C15 C20 -121.3(7) . .
C12 C11 C15 Rh2 -62.1(4) . .
C16 C11 C15 Rh2 124.4(7) . .
C13 Rh2 C15 C14 -37.1(4) . .
C12 Rh2 C15 C14 -80.1(4) . .
C11 Rh2 C15 C14 -116.6(6) . .
S2 Rh2 C15 C14 -105.9(6) . .
S1 Rh2 C15 C14 144.7(4) . .
S1 Rh2 C15 C14 56.6(5) 2_655 .
C13 Rh2 C15 C11 79.4(4) . .
C14 Rh2 C15 C11 116.6(6) . .
C12 Rh2 C15 C11 36.4(4) . .
S2 Rh2 C15 C11 10.6(7) . .
S1 Rh2 C15 C11 -98.7(4) . .
S1 Rh2 C15 C11 173.1(3) 2_655 .
C13 Rh2 C15 C20 -158.3(10) . .
C14 Rh2 C15 C20 -121.2(11) . .
C12 Rh2 C15 C20 158.7(9) . .
C11 Rh2 C15 C20 122.2(10) . .
S2 Rh2 C15 C20 132.9(8) . .
S1 Rh2 C15 C20 23.5(9) . .
S1 Rh2 C15 C20 -64.6(9) 2_655 .
F2 C21 C22 O2 -137.2(6) . .
F1 C21 C22 O2 -16.5(9) . .
F3 C21 C22 O2 103.1(7) . .
F2 C21 C22 O1 45.4(8) . .
F1 C21 C22 O1 166.1(6) . .
F3 C21 C22 O1 -74.3(7) . .
